data_2021063
loop_
_publ_author_name
'Soqaka, Antonia A.'
'Esterhuysen, Catharine'
'Lemmerer, Andreas'

_publ_section_title
;
 Prevalent polymorphism in benzophenones
;
_journal_coeditor_code YP3152
_journal_issue 4
_journal_name_full 'Acta Crystallographica Section C'
_journal_page_first
;
;
_journal_paper_doi 10.1107/S2053229618003522
_journal_volume 74
_journal_year 2018
_chemical_formula_iupac 'C13 H10 O2'
_chemical_formula_moiety 'C13 H10 O2'
_chemical_formula_sum 'C13 H10 O2'
_chemical_formula_weight 198.21
_chemical_name_systematic
;
4-Hydroxybenzophenone
;
_space_group_IT_number 61
_symmetry_cell_setting orthorhombic
_symmetry_space_group_name_Hall '-P 2ac 2ab'
_symmetry_space_group_name_H-M 'P b c a'
_atom_sites_solution_hydrogens mixed
_audit_conform_dict_name cif_core.dic
_audit_conform_dict_version 2.4.3
_audit_creation_method 'WinGX routine CIF_UPDATE'
_cell_angle_alpha 90
_cell_angle_beta 90
_cell_angle_gamma 90
_cell_formula_units_Z 16
_cell_length_a 15.0087(16)
_cell_length_b 13.8489(13)
_cell_length_c 19.520(2)
_cell_measurement_reflns_used 3013
_cell_measurement_temperature 173(2)
_cell_measurement_theta_max 24.24
_cell_measurement_theta_min 2.49
_cell_volume 4057.3(7)
_computing_cell_refinement
;
SAINT-Plus (Bruker, 2016)
;
_computing_data_collection
;
APEX3 (Bruker, 2016)
;
_computing_data_reduction
;
SAINT-Plus (Bruker, 2016) and XPREP (Bruker, 2016)
;
_computing_molecular_graphics
;
ORTEP-3 for Windows (Farrugia, 2012) and Mercury (Macrae <i>et al.</i>,
2008)
;
_computing_publication_material
;
WinGX (Farrugia, 2012)
;
_computing_structure_refinement
;
SHELXL2017 (Sheldrick, 2015b)
;
_computing_structure_solution
;
SHELXT (Sheldrick, 2015a)
;
_diffrn_ambient_temperature 173(2)
_diffrn_measured_fraction_theta_full 0.999
_diffrn_measured_fraction_theta_max 0.999
_diffrn_measurement_device_type 'Bruker D8 Venture Photon CCD area detector'
_diffrn_measurement_method '\w scans'
_diffrn_radiation_monochromator graphite
_diffrn_radiation_type MoK\a
_diffrn_radiation_wavelength 0.71073
_diffrn_reflns_av_R_equivalents 0.0503
_diffrn_reflns_limit_h_max 16
_diffrn_reflns_limit_h_min -19
_diffrn_reflns_limit_k_max 14
_diffrn_reflns_limit_k_min -18
_diffrn_reflns_limit_l_max 25
_diffrn_reflns_limit_l_min -20
_diffrn_reflns_number 18632
_diffrn_reflns_theta_full 25.242
_diffrn_reflns_theta_max 28
_diffrn_reflns_theta_min 2.087
_diffrn_standards_number 0
_exptl_absorpt_coefficient_mu 0.087
_exptl_absorpt_correction_T_max 0.95
_exptl_absorpt_correction_T_min 0.9
_exptl_absorpt_correction_type multi-scan
_exptl_absorpt_process_details
;
(SADABS; Sheldrick, 1996)
;
_exptl_crystal_colour colourless
_exptl_crystal_density_diffrn 1.298
_exptl_crystal_density_method 'not measured'
_exptl_crystal_description block
_exptl_crystal_F_000 1664
_exptl_crystal_size_max 0.5
_exptl_crystal_size_mid 0.4
_exptl_crystal_size_min 0.3
_refine_diff_density_max 0.168
_refine_diff_density_min -0.18
_refine_ls_extinction_coef 0.0013(2)
_refine_ls_extinction_expression Fc^*^=kFc[1+0.001xFc^2^\l^3^/sin(2\q)]^-1/4^
_refine_ls_extinction_method
;
SHELXL2017 (Sheldrick, 2015b)
;
_refine_ls_goodness_of_fit_ref 1.005
_refine_ls_hydrogen_treatment mixed
_refine_ls_matrix_type full
_refine_ls_number_constraints 0
_refine_ls_number_parameters 280
_refine_ls_number_reflns 4891
_refine_ls_number_restraints 0
_refine_ls_restrained_S_all 1.005
_refine_ls_R_factor_all 0.1027
_refine_ls_R_factor_gt 0.0465
_refine_ls_shift/su_max 0.002
_refine_ls_shift/su_mean 0
_refine_ls_structure_factor_coef Fsqd
_refine_ls_weighting_details 'w=1/[\s^2^(Fo^2^)+(0.0476P)^2^+0.4555P] where P=(Fo^2^+2Fc^2^)/3'
_refine_ls_weighting_scheme calc
_refine_ls_wR_factor_gt 0.1038
_refine_ls_wR_factor_ref 0.1307
_reflns_number_gt 2612
_reflns_number_total 4891
_reflns_threshold_expression 'I > 2\s(I)'
_cod_data_source_file yp3152sup1.cif
_cod_data_source_block 1b
_cod_original_cell_volume 4057.3(8)
_cod_database_code 2021063

loop_
_symmetry_equiv_pos_as_xyz
'x, y, z'
'-x+1/2, -y, z+1/2'
'-x, y+1/2, -z+1/2'
'x+1/2, -y+1/2, -z'
'-x, -y, -z'
'x-1/2, y, -z-1/2'
'x, -y-1/2, z-1/2'
'-x-1/2, y-1/2, z'

loop_
_atom_site_type_symbol
_atom_site_label
_atom_site_fract_x
_atom_site_fract_y
_atom_site_fract_z
_atom_site_U_iso_or_equiv
_atom_site_adp_type
_atom_site_calc_flag
_atom_site_occupancy
C C1A 0.39614(11) 0.12693(11) 0.35022(9) 0.0460(4) Uani d 1
C C2A 0.46525(10) 0.13139(10) 0.29675(9) 0.0413(4) Uani d 1
C C3A 0.43899(11) 0.14662(12) 0.22928(9) 0.0500(4) Uani d 1
H H3A 0.377706 0.15702 0.219593 0.06 Uiso calc 1
C C4A 0.49898(12) 0.14704(12) 0.17638(9) 0.0529(5) Uani d 1
H H4A 0.479296 0.157855 0.130767 0.064 Uiso calc 1
C C5A 0.58886(11) 0.13155(11) 0.18983(9) 0.0441(4) Uani d 1
C C6A 0.61692(11) 0.11526(11) 0.25642(9) 0.0458(4) Uani d 1
H H6A 0.678192 0.104128 0.265737 0.055 Uiso calc 1
C C7A 0.55598(11) 0.11521(11) 0.30906(9) 0.0446(4) Uani d 1
H H7A 0.575783 0.103991 0.354594 0.054 Uiso calc 1
C C8A 0.41857(10) 0.12688(11) 0.42459(9) 0.0438(4) Uani d 1
C C9A 0.37098(12) 0.06686(12) 0.46815(10) 0.0529(5) Uani d 1
H H9A 0.325369 0.026589 0.450196 0.063 Uiso calc 1
C C10A 0.38942(13) 0.06529(14) 0.53723(10) 0.0623(5) Uani d 1
H H10A 0.357598 0.022768 0.566558 0.075 Uiso calc 1
C C11A 0.45408(13) 0.12540(15) 0.56399(10) 0.0659(5) Uani d 1
H H11A 0.466902 0.124115 0.611644 0.079 Uiso calc 1
C C12A 0.49980(12) 0.18704(14) 0.52152(9) 0.0610(5) Uani d 1
H H12A 0.542966 0.229789 0.540156 0.073 Uiso calc 1
C C13A 0.48348(11) 0.18728(11) 0.45210(9) 0.0495(4) Uani d 1
H H13A 0.516615 0.228776 0.422898 0.059 Uiso calc 1
O O1A 0.31714(8) 0.12074(9) 0.33291(7) 0.0635(4) Uani d 1
O O2A 0.64444(9) 0.13251(10) 0.13518(7) 0.0591(4) Uani d 1
H H2A 0.7027(17) 0.1237(15) 0.1502(12) 0.101(8) Uiso d 1
C C1B 0.83401(11) 0.38026(11) 0.15697(9) 0.0469(4) Uani d 1
C C2B 0.76314(10) 0.37519(11) 0.20919(9) 0.0417(4) Uani d 1
C C3B 0.78797(11) 0.36388(12) 0.27755(9) 0.0513(4) Uani d 1
H H3B 0.849198 0.356149 0.288589 0.062 Uiso calc 1
C C4B 0.72606(11) 0.36367(12) 0.32921(9) 0.0508(4) Uani d 1
H H4B 0.744517 0.355016 0.375361 0.061 Uiso calc 1
C C5B 0.63624(11) 0.37612(11) 0.31405(8) 0.0412(4) Uani d 1
C C6B 0.60996(10) 0.38798(11) 0.24622(8) 0.0426(4) Uani d 1
H H6B 0.548726 0.396281 0.235386 0.051 Uiso calc 1
C C7B 0.67280(11) 0.38769(11) 0.19476(8) 0.0427(4) Uani d 1
H H7B 0.654294 0.396152 0.14861 0.051 Uiso calc 1
C C8B 0.81541(11) 0.37715(11) 0.08201(9) 0.0462(4) Uani d 1
C C9B 0.86396(13) 0.43717(13) 0.03875(10) 0.0606(5) Uani d 1
H H9B 0.906964 0.480187 0.057293 0.073 Uiso calc 1
C C10B 0.84968(16) 0.43431(16) -0.03132(12) 0.0761(7) Uani d 1
H H10B 0.882148 0.476306 -0.06061 0.091 Uiso calc 1
C C11B 0.78858(16) 0.37080(17) -0.05880(12) 0.0777(7) Uani d 1
H H11B 0.779122 0.36899 -0.1069 0.093 Uiso calc 1
C C12B 0.74151(14) 0.31030(15) -0.01663(10) 0.0681(6) Uani d 1
H H12B 0.700338 0.265618 -0.03564 0.082 Uiso calc 1
C C13B 0.75381(11) 0.31415(12) 0.05350(9) 0.0524(4) Uani d 1
H H13B 0.71974 0.273234 0.082476 0.063 Uiso calc 1
O O1B 0.91192(8) 0.38869(9) 0.17611(7) 0.0668(4) Uani d 1
O O2B 0.57878(9) 0.37638(9) 0.36735(6) 0.0538(3) Uani d 1
H H2B 0.5218(16) 0.3820(14) 0.3497(11) 0.090(8) Uiso d 1

loop_
_atom_site_aniso_label
_atom_site_aniso_U_11
_atom_site_aniso_U_22
_atom_site_aniso_U_33
_atom_site_aniso_U_12
_atom_site_aniso_U_13
_atom_site_aniso_U_23
C1A 0.0374(9) 0.0450(9) 0.0556(11) 0.0005(7) -0.0011(9) 0.0006(8)
C2A 0.0344(8) 0.0419(9) 0.0474(10) 0.0012(7) -0.0044(8) 0.0017(7)
C3A 0.0327(9) 0.0631(11) 0.0541(11) 0.0006(7) -0.0088(9) 0.0056(9)
C4A 0.0448(10) 0.0702(12) 0.0439(10) -0.0042(8) -0.0089(9) 0.0075(8)
C5A 0.0406(9) 0.0487(9) 0.0430(10) -0.0083(8) 0.0008(8) 0.0009(8)
C6A 0.0355(9) 0.0548(10) 0.0471(10) 0.0023(7) -0.0054(9) 0.0012(8)
C7A 0.0398(9) 0.0524(10) 0.0416(10) 0.0046(7) -0.0057(8) 0.0020(8)
C8A 0.0359(9) 0.0454(9) 0.0500(11) 0.0051(7) 0.0054(8) 0.0009(8)
C9A 0.0452(10) 0.0529(10) 0.0604(13) -0.0029(8) 0.0096(10) 0.0010(9)
C10A 0.0568(12) 0.0681(13) 0.0620(14) 0.0028(9) 0.0174(11) 0.0114(10)
C11A 0.0594(13) 0.0940(15) 0.0444(11) 0.0105(11) 0.0079(11) 0.0008(10)
C12A 0.0473(11) 0.0818(13) 0.0538(12) -0.0019(9) 0.0035(10) -0.0141(10)
C13A 0.0428(10) 0.0529(10) 0.0530(11) -0.0037(8) 0.0061(9) -0.0013(8)
O1A 0.0349(7) 0.0888(9) 0.0669(9) -0.0001(6) -0.0017(7) -0.0032(7)
O2A 0.0451(8) 0.0857(9) 0.0465(8) -0.0095(7) 0.0025(7) 0.0025(6)
C1B 0.0335(9) 0.0500(10) 0.0573(11) 0.0028(7) 0.0012(9) 0.0042(8)
C2B 0.0350(9) 0.0446(9) 0.0454(10) 0.0015(7) -0.0011(8) 0.0045(7)
C3B 0.0344(9) 0.0666(11) 0.0528(11) 0.0004(8) -0.0098(9) 0.0077(9)
C4B 0.0418(10) 0.0702(11) 0.0405(10) -0.0047(8) -0.0089(9) 0.0085(8)
C5B 0.0383(9) 0.0454(9) 0.0399(9) -0.0072(7) -0.0006(8) 0.0013(7)
C6B 0.0320(8) 0.0536(10) 0.0422(10) 0.0000(7) -0.0055(8) 0.0015(7)
C7B 0.0374(9) 0.0520(10) 0.0387(9) 0.0025(7) -0.0035(8) 0.0038(7)
C8B 0.0380(9) 0.0499(10) 0.0506(11) 0.0086(7) 0.0083(9) 0.0052(8)
C9B 0.0538(11) 0.0579(11) 0.0700(14) 0.0054(9) 0.0222(11) 0.0064(10)
C10B 0.0786(16) 0.0812(15) 0.0686(15) 0.0157(12) 0.0353(13) 0.0211(12)
C11B 0.0735(15) 0.1121(19) 0.0476(12) 0.0252(14) 0.0156(12) 0.0027(12)
C12B 0.0564(12) 0.0930(15) 0.0549(13) 0.0083(11) 0.0080(11) -0.0129(11)
C13B 0.0451(10) 0.0594(11) 0.0527(11) 0.0043(8) 0.0081(10) 0.0017(9)
O1B 0.0343(7) 0.0966(10) 0.0694(10) -0.0019(6) 0.0000(7) 0.0031(7)
O2B 0.0421(7) 0.0790(9) 0.0403(7) -0.0111(6) 0.0009(6) 0.0011(6)

loop_
_atom_type_symbol
_atom_type_description
_atom_type_scat_dispersion_real
_atom_type_scat_dispersion_imag
_atom_type_scat_source
C C 0.0033 0.0016 'International Tables Vol C Tables 4.2.6.8 and 6.1.1.4'
H H 0 0 'International Tables Vol C Tables 4.2.6.8 and 6.1.1.4'
O O 0.0106 0.006 'International Tables Vol C Tables 4.2.6.8 and 6.1.1.4'

loop_
_geom_angle_atom_site_label_1
_geom_angle_atom_site_label_2
_geom_angle_atom_site_label_3
_geom_angle
O1A C1A C2A 118.99(16)
O1A C1A C8A 118.89(15)
C2A C1A C8A 122.09(14)
C3A C2A C7A 117.53(16)
C3A C2A C1A 118.55(15)
C7A C2A C1A 123.80(15)
C4A C3A C2A 121.88(16)
C4A C3A H3A 119.1
C2A C3A H3A 119.1
C3A C4A C5A 119.64(16)
C3A C4A H4A 120.2
C5A C4A H4A 120.2
O2A C5A C6A 123.61(15)
O2A C5A C4A 116.57(16)
C6A C5A C4A 119.81(16)
C7A C6A C5A 119.93(15)
C7A C6A H6A 120
C5A C6A H6A 120
C6A C7A C2A 121.21(16)
C6A C7A H7A 119.4
C2A C7A H7A 119.4
C9A C8A C13A 118.96(17)
C9A C8A C1A 118.75(15)
C13A C8A C1A 122.25(15)
C10A C9A C8A 120.42(17)
C10A C9A H9A 119.8
C8A C9A H9A 119.8
C9A C10A C11A 120.14(18)
C9A C10A H10A 119.9
C11A C10A H10A 119.9
C12A C11A C10A 119.82(19)
C12A C11A H11A 120.1
C10A C11A H11A 120.1
C11A C12A C13A 120.43(18)
C11A C12A H12A 119.8
C13A C12A H12A 119.8
C12A C13A C8A 120.18(17)
C12A C13A H13A 119.9
C8A C13A H13A 119.9
C5A O2A H2A 109.3(15)
O1B C1B C2B 118.62(17)
O1B C1B C8B 118.54(16)
C2B C1B C8B 122.83(15)
C3B C2B C7B 117.82(15)
C3B C2B C1B 118.30(15)
C7B C2B C1B 123.73(15)
C4B C3B C2B 121.54(15)
C4B C3B H3B 119.2
C2B C3B H3B 119.2
C3B C4B C5B 120.00(16)
C3B C4B H4B 120
C5B C4B H4B 120
O2B C5B C4B 117.06(15)
O2B C5B C6B 123.47(15)
C4B C5B C6B 119.47(16)
C7B C6B C5B 119.96(15)
C7B C6B H6B 120
C5B C6B H6B 120
C6B C7B C2B 121.22(15)
C6B C7B H7B 119.4
C2B C7B H7B 119.4
C13B C8B C9B 118.77(17)
C13B C8B C1B 122.46(15)
C9B C8B C1B 118.73(16)
C10B C9B C8B 120.09(19)
C10B C9B H9B 120
C8B C9B H9B 120
C11B C10B C9B 120.3(2)
C11B C10B H10B 119.8
C9B C10B H10B 119.8
C12B C11B C10B 119.9(2)
C12B C11B H11B 120
C10B C11B H11B 120
C11B C12B C13B 120.2(2)
C11B C12B H12B 119.9
C13B C12B H12B 119.9
C12B C13B C8B 120.69(18)
C12B C13B H13B 119.7
C8B C13B H13B 119.7
C5B O2B H2B 107.6(14)

loop_
_geom_bond_atom_site_label_1
_geom_bond_atom_site_label_2
_geom_bond_distance
C1A O1A 1.2359(19)
C1A C2A 1.473(2)
C1A C8A 1.490(2)
C2A C3A 1.391(2)
C2A C7A 1.401(2)
C3A C4A 1.370(2)
C3A H3A 0.95
C4A C5A 1.391(2)
C4A H4A 0.95
C5A O2A 1.354(2)
C5A C6A 1.385(2)
C6A C7A 1.376(2)
C6A H6A 0.95
C7A H7A 0.95
C8A C9A 1.387(2)
C8A C13A 1.392(2)
C9A C10A 1.377(3)
C9A H9A 0.95
C10A C11A 1.381(3)
C10A H10A 0.95
C11A C12A 1.374(3)
C11A H11A 0.95
C12A C13A 1.377(2)
C12A H12A 0.95
C13A H13A 0.95
O2A H2A 0.93(2)
C1B O1B 1.2332(19)
C1B C2B 1.475(2)
C1B C8B 1.490(2)
C2B C3B 1.394(2)
C2B C7B 1.395(2)
C3B C4B 1.371(2)
C3B H3B 0.95
C4B C5B 1.391(2)
C4B H4B 0.95
C5B O2B 1.3514(19)
C5B C6B 1.391(2)
C6B C7B 1.378(2)
C6B H6B 0.95
C7B H7B 0.95
C8B C13B 1.388(2)
C8B C9B 1.391(2)
C9B C10B 1.385(3)
C9B H9B 0.95
C10B C11B 1.379(3)
C10B H10B 0.95
C11B C12B 1.371(3)
C11B H11B 0.95
C12B C13B 1.382(2)
C12B H12B 0.95
C13B H13B 0.95
O2B H2B 0.92(2)

loop_
_geom_hbond_atom_site_label_D
_geom_hbond_atom_site_label_H
_geom_hbond_atom_site_label_A
_geom_hbond_site_symmetry_A
_geom_hbond_distance_DH
_geom_hbond_distance_HA
_geom_hbond_distance_DA
_geom_hbond_angle_DHA
_geom_hbond_publ_flag
O2A H2A O1A 6_656 0.93(2) 1.75(3) 2.6707(18) 170(2) yes
O2B H2B O1B 6_556 0.92(2) 1.73(2) 2.6497(18) 175(2) yes

loop_
_geom_torsion_atom_site_label_1
_geom_torsion_atom_site_label_2
_geom_torsion_atom_site_label_3
_geom_torsion_atom_site_label_4
_geom_torsion
O1A C1A C2A C3A 11.8(2)
C8A C1A C2A C3A -169.90(14)
O1A C1A C2A C7A -164.03(15)
C8A C1A C2A C7A 14.2(2)
C7A C2A C3A C4A -0.7(2)
C1A C2A C3A C4A -176.83(15)
C2A C3A C4A C5A 0.2(3)
C3A C4A C5A O2A 179.73(14)
C3A C4A C5A C6A 0.4(3)
O2A C5A C6A C7A -179.81(14)
C4A C5A C6A C7A -0.5(2)
C5A C6A C7A C2A 0.0(2)
C3A C2A C7A C6A 0.6(2)
C1A C2A C7A C6A 176.48(15)
O1A C1A C8A C9A 38.5(2)
C2A C1A C8A C9A -139.73(16)
O1A C1A C8A C13A -139.24(16)
C2A C1A C8A C13A 42.5(2)
C13A C8A C9A C10A -1.7(2)
C1A C8A C9A C10A -179.59(15)
C8A C9A C10A C11A 1.6(3)
C9A C10A C11A C12A 0.2(3)
C10A C11A C12A C13A -1.9(3)
C11A C12A C13A C8A 1.8(3)
C9A C8A C13A C12A 0.0(2)
C1A C8A C13A C12A 177.78(15)
O1B C1B C2B C3B -10.6(2)
C8B C1B C2B C3B 170.41(15)
O1B C1B C2B C7B 164.86(15)
C8B C1B C2B C7B -14.2(2)
C7B C2B C3B C4B 0.8(2)
C1B C2B C3B C4B 176.54(15)
C2B C3B C4B C5B -0.8(3)
C3B C4B C5B O2B -179.21(15)
C3B C4B C5B C6B 0.5(2)
O2B C5B C6B C7B 179.43(14)
C4B C5B C6B C7B -0.2(2)
C5B C6B C7B C2B 0.3(2)
C3B C2B C7B C6B -0.6(2)
C1B C2B C7B C6B -176.03(14)
O1B C1B C8B C13B 138.64(17)
C2B C1B C8B C13B -42.3(2)
O1B C1B C8B C9B -39.0(2)
C2B C1B C8B C9B 140.08(16)
C13B C8B C9B C10B 0.8(3)
C1B C8B C9B C10B 178.49(16)
C8B C9B C10B C11B -1.2(3)
C9B C10B C11B C12B 0.2(3)
C10B C11B C12B C13B 1.3(3)
C11B C12B C13B C8B -1.7(3)
C9B C8B C13B C12B 0.7(2)
C1B C8B C13B C12B -176.92(16)

_cod_database_fobs_code 2021063
